data_4126088
loop_
_publ_author_name
'Tom\'as-Mendivil, Eder'
'Hansmann, Max M.'
'Weinstein, Cory M.'
'Jazzar, Rodolphe'
'Melaimi, Mohand'
'Bertrand, Guy'

_publ_section_title
;
 Bicyclic (Alkyl)(amino)carbenes (BICAACs): Stable Carbenes more
 Ambiphilic than CAACs.
;
_journal_name_full 'Journal of the American Chemical Society'
_journal_paper_doi 10.1021/jacs.7b04640
_journal_year 2017
_chemical_formula_moiety 'C24 H37 Br Cu N'
_chemical_formula_sum 'C24 H37 Br Cu N'
_chemical_formula_weight 482.99
_space_group_crystal_system orthorhombic
_space_group_IT_number 61
_space_group_name_Hall '-P 2ac 2ab'
_space_group_name_H-M_alt 'P b c a'
_symmetry_space_group_name_Hall '-P 2ac 2ab'
_symmetry_space_group_name_H-M 'P b c a'
_atom_sites_solution_hydrogens geom
_atom_sites_solution_primary direct
_audit_creation_date 2017-05-01
_audit_creation_method
;
Olex2 1.2
(compiled 2017.03.28 svn.r3405 for OlexSys, GUI svn.r5335)
;
_cell_angle_alpha 90
_cell_angle_beta 90
_cell_angle_gamma 90
_cell_formula_units_Z 8
_cell_length_a 14.939(2)
_cell_length_b 10.5023(14)
_cell_length_c 29.448(4)
_cell_measurement_reflns_used 3010
_cell_measurement_temperature 100
_cell_measurement_theta_max 23.80
_cell_measurement_theta_min 2.73
_cell_volume 4620.2(11)
_computing_cell_refinement 'SAINT v8.34A (Bruker, 2013)'
_computing_data_collection 'APEX2 v2014.9-0 (Bruker, 2014)'
_computing_data_reduction 'SAINT v8.34A (Bruker, 2013)'
_computing_molecular_graphics 'Olex2 (Dolomanov et al., 2009)'
_computing_publication_material 'Olex2 (Dolomanov et al., 2009)'
_computing_structure_refinement 'ShelXL (Sheldrick, 2015)'
_computing_structure_solution 'ShelXT (Sheldrick, 2008)'
_diffrn_ambient_temperature 100
_diffrn_detector 'Bruker APEX-II CCD'
_diffrn_detector_area_resol_mean 7.9
_diffrn_detector_type 'CCD Area Detector'
_diffrn_measured_fraction_theta_full 0.996
_diffrn_measured_fraction_theta_max 0.996
_diffrn_measurement_device 'Kappa Four-Circle Diffractometer'
_diffrn_measurement_device_type 'Bruker X8 APEX II'
_diffrn_measurement_method '\w and \f scans'
_diffrn_radiation_monochromator 'Double Bounce Multilayer Mirrors'
_diffrn_radiation_probe x-ray
_diffrn_radiation_type MoK\a
_diffrn_radiation_wavelength 0.71073
_diffrn_radiation_xray_symbol K-L~3~
_diffrn_reflns_av_R_equivalents 0.0678
_diffrn_reflns_av_unetI/netI 0.0547
_diffrn_reflns_Laue_measured_fraction_full 0.996
_diffrn_reflns_Laue_measured_fraction_max 0.996
_diffrn_reflns_limit_h_max 17
_diffrn_reflns_limit_h_min -17
_diffrn_reflns_limit_k_max 12
_diffrn_reflns_limit_k_min -12
_diffrn_reflns_limit_l_max 21
_diffrn_reflns_limit_l_min -35
_diffrn_reflns_number 21698
_diffrn_reflns_point_group_measured_fraction_full 0.996
_diffrn_reflns_point_group_measured_fraction_max 0.996
_diffrn_reflns_theta_full 25.385
_diffrn_reflns_theta_max 25.385
_diffrn_reflns_theta_min 2.469
_diffrn_source 'Micro Focus Rotating Anode'
_diffrn_source_type 'Bruker FR-591'
_exptl_absorpt_coefficient_mu 2.684
_exptl_absorpt_correction_T_max 0.7452
_exptl_absorpt_correction_T_min 0.6337
_exptl_absorpt_correction_type multi-scan
_exptl_absorpt_process_details
'SADABS-2016/2 (Bruker,2016/2) was used for absorption correction. wR2(int) was 0.0562 before and 0.0457 after correction. The Ratio of minimum to maximum transmission is 0.8504. The \l/2 correction factor is Not present.'
_exptl_crystal_colour 'clear colourless'
_exptl_crystal_colour_lustre clear
_exptl_crystal_colour_primary colourless
_exptl_crystal_density_diffrn 1.389
_exptl_crystal_description prism
_exptl_crystal_F_000 2016
_exptl_crystal_recrystallization_method hexane
_exptl_crystal_size_max 0.5
_exptl_crystal_size_mid 0.2
_exptl_crystal_size_min 0.1
_refine_diff_density_max 1.270
_refine_diff_density_min -1.142
_refine_diff_density_rms 0.088
_refine_ls_extinction_method none
_refine_ls_goodness_of_fit_ref 1.017
_refine_ls_hydrogen_treatment constr
_refine_ls_matrix_type full
_refine_ls_number_parameters 252
_refine_ls_number_reflns 4230
_refine_ls_number_restraints 0
_refine_ls_restrained_S_all 1.017
_refine_ls_R_factor_all 0.0725
_refine_ls_R_factor_gt 0.0409
_refine_ls_shift/su_max 0.001
_refine_ls_shift/su_mean 0.000
_refine_ls_structure_factor_coef Fsqd
_refine_ls_weighting_details 'w=1/[\s^2^(Fo^2^)+(0.0238P)^2^+9.0358P] where P=(Fo^2^+2Fc^2^)/3'
_refine_ls_weighting_scheme calc
_refine_ls_wR_factor_gt 0.0754
_refine_ls_wR_factor_ref 0.0846
_reflns_Friedel_coverage 0.000
_reflns_number_gt 3048
_reflns_number_total 4230
_reflns_threshold_expression 'I > 2\s(I)'
_cod_data_source_file ja7b04640_si_002.cif
_cod_data_source_block 7b
_cod_depositor_comments
;
The following automatic conversions were performed:

'_diffrn_radiation_probe' value 'X-ray' changed to 'x-ray' according
to
/home/data/users/saulius/crontab/automatic-downloads/rss-feeds/ACS/lib/dictionaries/cif_core.dic
dictionary named 'cif_core.dic' version 2.4.2 from 2011-04-26.

Automatic conversion script
Id: cif_fix_values 4973 2017-02-22 13:04:09Z antanas 
;
_cod_database_code 4126088
_shelx_shelxl_version_number 2016/6
_shelx_space_group_comment
;
The symmetry employed for this shelxl refinement is uniquely defined
by the following loop, which should always be used as a source of
symmetry information in preference to the above space-group names.
They are only intended as comments.
;
_olex2_refinement_description
;
1. Fixed Uiso
 At 1.2 times of:
  All C(H) groups, All C(H,H) groups
 At 1.5 times of:
  All C(H,H,H) groups
2.a Ternary CH refined with riding coordinates:
 C7(H7), C19(H19), C16(H16), C22(H22)
2.b Secondary CH2 refined with riding coordinates:
 C6(H6A,H6B), C4(H4A,H4B), C3(H3A,H3B)
2.c Aromatic/amide H refined with riding coordinates:
 C12(H12), C14(H14), C13(H13)
2.d Idealised Me refined as rotating group:
 C20(H20A,H20B,H20C), C21(H21A,H21B,H21C), C8(H8A,H8B,H8C), C24(H24A,H24B,
 H24C), C17(H17A,H17B,H17C), C18(H18A,H18B,H18C), C23(H23A,H23B,H23C), C9(H9A,
 H9B,H9C)
;
_olex2_exptl_crystal_mounting_method fomblin
_olex2_submission_special_instructions 'No special instructions were received'

loop_
_space_group_symop_operation_xyz
'x, y, z'
'-x+1/2, -y, z+1/2'
'-x, y+1/2, -z+1/2'
'x+1/2, -y+1/2, -z'
'-x, -y, -z'
'x-1/2, y, -z-1/2'
'x, -y-1/2, z-1/2'
'-x-1/2, y-1/2, z'

loop_
_atom_site_label
_atom_site_type_symbol
_atom_site_fract_x
_atom_site_fract_y
_atom_site_fract_z
_atom_site_U_iso_or_equiv
_atom_site_adp_type
_atom_site_occupancy
_atom_site_site_symmetry_order
_atom_site_calc_flag
_atom_site_refinement_flags_posn
_atom_site_disorder_assembly
_atom_site_disorder_group
Cu1 Cu 0.56063(3) 0.13564(4) 0.64859(2) 0.01657(12) Uani 1 1 d . . .
N1 N 0.51213(18) 0.3814(2) 0.62551(9) 0.0101(6) Uani 1 1 d . . .
C2 C 0.5750(2) 0.3946(3) 0.69840(11) 0.0123(8) Uani 1 1 d . . .
C10 C 0.4893(2) 0.3172(3) 0.58290(11) 0.0114(8) Uani 1 1 d . . .
C5 C 0.5054(2) 0.5239(3) 0.63138(12) 0.0138(8) Uani 1 1 d . . .
C11 C 0.5578(2) 0.2941(3) 0.55145(12) 0.0132(8) Uani 1 1 d . . .
C1 C 0.5464(2) 0.3134(3) 0.65853(11) 0.0114(8) Uani 1 1 d . . .
C7 C 0.4912(2) 0.4697(3) 0.71525(12) 0.0157(8) Uani 1 1 d . . .
H7 H 0.512066 0.532850 0.738350 0.019 Uiso 1 1 calc R . .
C6 C 0.4513(2) 0.5452(3) 0.67513(12) 0.0174(8) Uani 1 1 d . . .
H6A H 0.388583 0.518054 0.670145 0.021 Uiso 1 1 calc R . .
H6B H 0.450971 0.637033 0.682647 0.021 Uiso 1 1 calc R . .
C12 C 0.5363(2) 0.2246(3) 0.51269(12) 0.0166(8) Uani 1 1 d . . .
H12 H 0.581560 0.208396 0.490778 0.020 Uiso 1 1 calc R . .
C15 C 0.4021(2) 0.2716(3) 0.57610(12) 0.0139(8) Uani 1 1 d . . .
C20 C 0.7200(2) 0.2285(4) 0.55713(13) 0.0207(9) Uani 1 1 d . . .
H20A H 0.700913 0.163449 0.578947 0.031 Uiso 1 1 calc GR . .
H20B H 0.779846 0.259083 0.565286 0.031 Uiso 1 1 calc GR . .
H20C H 0.721549 0.191562 0.526571 0.031 Uiso 1 1 calc GR . .
C4 C 0.6001(2) 0.5722(3) 0.64124(12) 0.0181(8) Uani 1 1 d . . .
H4A H 0.637062 0.565759 0.613444 0.022 Uiso 1 1 calc R . .
H4B H 0.597607 0.662876 0.650384 0.022 Uiso 1 1 calc R . .
C19 C 0.6539(2) 0.3399(3) 0.55803(13) 0.0177(8) Uani 1 1 d . . .
H19 H 0.658072 0.381752 0.588459 0.021 Uiso 1 1 calc R . .
C14 C 0.3851(2) 0.2025(4) 0.53693(12) 0.0189(9) Uani 1 1 d . . .
H14 H 0.326406 0.170896 0.531735 0.023 Uiso 1 1 calc R . .
C16 C 0.3273(2) 0.2905(3) 0.61093(12) 0.0165(8) Uani 1 1 d . . .
H16 H 0.346694 0.358607 0.632503 0.020 Uiso 1 1 calc R . .
C3 C 0.6425(2) 0.4936(3) 0.67922(13) 0.0190(9) Uani 1 1 d . . .
H3A H 0.662283 0.550923 0.703952 0.023 Uiso 1 1 calc R . .
H3B H 0.695919 0.448702 0.667342 0.023 Uiso 1 1 calc R . .
C21 C 0.6789(3) 0.4384(3) 0.52188(14) 0.0233(9) Uani 1 1 d . . .
H21A H 0.674022 0.399751 0.491684 0.035 Uiso 1 1 calc GR . .
H21B H 0.740479 0.467196 0.526871 0.035 Uiso 1 1 calc GR . .
H21C H 0.638094 0.511258 0.523928 0.035 Uiso 1 1 calc GR . .
C22 C 0.6171(3) 0.3123(3) 0.73654(12) 0.0182(9) Uani 1 1 d . . .
H22 H 0.572587 0.244608 0.744292 0.022 Uiso 1 1 calc R . .
C13 C 0.4511(2) 0.1785(3) 0.50525(13) 0.0200(9) Uani 1 1 d . . .
H13 H 0.438028 0.130833 0.478649 0.024 Uiso 1 1 calc R . .
C8 C 0.4626(3) 0.5869(3) 0.59061(13) 0.0238(9) Uani 1 1 d . . .
H8A H 0.498560 0.569377 0.563485 0.036 Uiso 1 1 calc GR . .
H8B H 0.459532 0.679072 0.595592 0.036 Uiso 1 1 calc GR . .
H8C H 0.402051 0.553125 0.586349 0.036 Uiso 1 1 calc GR . .
C24 C 0.6357(3) 0.3875(4) 0.78054(13) 0.0243(9) Uani 1 1 d . . .
H24A H 0.676138 0.458553 0.773918 0.036 Uiso 1 1 calc GR . .
H24B H 0.663412 0.331120 0.803007 0.036 Uiso 1 1 calc GR . .
H24C H 0.579175 0.420679 0.792662 0.036 Uiso 1 1 calc GR . .
C17 C 0.3134(3) 0.1686(4) 0.63814(14) 0.0255(10) Uani 1 1 d . . .
H17A H 0.293610 0.100363 0.617782 0.038 Uiso 1 1 calc GR . .
H17B H 0.267868 0.183049 0.661522 0.038 Uiso 1 1 calc GR . .
H17C H 0.369912 0.143982 0.652611 0.038 Uiso 1 1 calc GR . .
C18 C 0.2398(2) 0.3339(4) 0.58874(13) 0.0237(9) Uani 1 1 d . . .
H18A H 0.251147 0.409483 0.570111 0.036 Uiso 1 1 calc GR . .
H18B H 0.195996 0.354523 0.612377 0.036 Uiso 1 1 calc GR . .
H18C H 0.216370 0.265365 0.569535 0.036 Uiso 1 1 calc GR . .
C23 C 0.7034(3) 0.2444(4) 0.72209(14) 0.0288(10) Uani 1 1 d . . .
H23A H 0.692933 0.198243 0.693644 0.043 Uiso 1 1 calc GR . .
H23B H 0.721370 0.184069 0.745795 0.043 Uiso 1 1 calc GR . .
H23C H 0.750978 0.307313 0.717585 0.043 Uiso 1 1 calc GR . .
C9 C 0.4200(3) 0.3872(4) 0.73764(14) 0.0272(10) Uani 1 1 d . . .
H9A H 0.399789 0.322087 0.716143 0.041 Uiso 1 1 calc GR . .
H9B H 0.369171 0.440533 0.746600 0.041 Uiso 1 1 calc GR . .
H9C H 0.445335 0.345988 0.764586 0.041 Uiso 1 1 calc GR . .
Br1 Br 0.58177(3) -0.06875(4) 0.63036(2) 0.03714(14) Uani 1 1 d . A 2

loop_
_atom_site_aniso_label
_atom_site_aniso_U_11
_atom_site_aniso_U_22
_atom_site_aniso_U_33
_atom_site_aniso_U_23
_atom_site_aniso_U_13
_atom_site_aniso_U_12
Cu1 0.0271(3) 0.0081(2) 0.0145(2) 0.00038(19) -0.0013(2) 0.0001(2)
N1 0.0133(15) 0.0069(14) 0.0102(16) 0.0016(12) 0.0020(12) 0.0005(12)
C2 0.0153(19) 0.0099(17) 0.0117(18) -0.0007(14) -0.0016(15) -0.0021(14)
C10 0.018(2) 0.0075(17) 0.0091(18) 0.0003(14) -0.0011(15) 0.0014(15)
C5 0.022(2) 0.0065(17) 0.0131(19) -0.0012(15) -0.0028(16) 0.0036(15)
C11 0.0180(19) 0.0100(18) 0.0117(18) 0.0035(15) -0.0011(16) 0.0003(16)
C1 0.0081(18) 0.0139(18) 0.012(2) 0.0010(15) 0.0037(14) -0.0040(14)
C7 0.018(2) 0.0160(19) 0.013(2) -0.0039(15) 0.0002(16) 0.0009(16)
C6 0.020(2) 0.0143(19) 0.018(2) -0.0057(16) -0.0009(17) 0.0043(16)
C12 0.021(2) 0.0159(19) 0.013(2) -0.0020(16) 0.0033(16) 0.0041(16)
C15 0.0164(19) 0.0124(18) 0.0128(19) 0.0006(15) -0.0014(15) 0.0006(15)
C20 0.017(2) 0.024(2) 0.022(2) 0.0054(18) 0.0017(17) 0.0039(17)
C4 0.023(2) 0.0140(18) 0.017(2) -0.0002(17) 0.0040(16) -0.0018(16)
C19 0.017(2) 0.021(2) 0.015(2) -0.0055(16) 0.0039(16) -0.0019(16)
C14 0.015(2) 0.025(2) 0.017(2) -0.0030(17) -0.0030(17) -0.0018(17)
C16 0.017(2) 0.017(2) 0.015(2) -0.0054(16) 0.0005(16) -0.0022(16)
C3 0.020(2) 0.015(2) 0.022(2) -0.0037(17) -0.0044(17) -0.0038(17)
C21 0.022(2) 0.016(2) 0.032(2) -0.0012(19) 0.0107(18) -0.0002(17)
C22 0.026(2) 0.0144(19) 0.014(2) 0.0001(16) -0.0061(17) -0.0008(17)
C13 0.026(2) 0.020(2) 0.015(2) -0.0054(16) -0.0026(17) -0.0001(17)
C8 0.039(3) 0.014(2) 0.019(2) 0.0008(17) 0.0000(18) 0.0082(18)
C24 0.033(2) 0.024(2) 0.015(2) -0.0005(17) -0.0080(18) 0.0016(19)
C17 0.024(2) 0.025(2) 0.028(2) 0.0025(18) 0.0077(18) -0.0005(17)
C18 0.021(2) 0.025(2) 0.025(2) -0.0042(18) 0.0017(18) 0.0024(17)
C23 0.033(3) 0.025(2) 0.028(2) -0.0070(19) -0.0141(19) 0.0128(19)
C9 0.022(2) 0.035(2) 0.024(2) -0.0010(19) 0.0015(18) 0.0012(19)
Br1 0.0740(4) 0.0100(2) 0.0274(2) -0.00147(18) 0.0059(2) 0.0037(2)

loop_
_atom_type_symbol
_atom_type_description
_atom_type_scat_dispersion_real
_atom_type_scat_dispersion_imag
_atom_type_scat_source
C C 0.0033 0.0016 'International Tables Vol C Tables 4.2.6.8 and 6.1.1.4'
H H 0.0000 0.0000 'International Tables Vol C Tables 4.2.6.8 and 6.1.1.4'
Br Br -0.2901 2.4595 'International Tables Vol C Tables 4.2.6.8 and 6.1.1.4'
Cu Cu 0.3201 1.2651 'International Tables Vol C Tables 4.2.6.8 and 6.1.1.4'
N N 0.0061 0.0033 'International Tables Vol C Tables 4.2.6.8 and 6.1.1.4'

loop_
_geom_angle_atom_site_label_1
_geom_angle_atom_site_label_2
_geom_angle_atom_site_label_3
_geom_angle
C1 Cu1 Br1 174.64(10)
C10 N1 C5 122.6(3)
C1 N1 C10 118.4(3)
C1 N1 C5 118.7(3)
C1 C2 C7 107.8(3)
C1 C2 C3 106.2(3)
C1 C2 C22 111.3(3)
C3 C2 C7 107.4(3)
C22 C2 C7 112.1(3)
C22 C2 C3 111.9(3)
C11 C10 N1 118.4(3)
C11 C10 C15 121.6(3)
C15 C10 N1 119.7(3)
N1 C5 C6 106.0(3)
N1 C5 C4 106.8(3)
N1 C5 C8 111.8(3)
C4 C5 C6 106.2(3)
C8 C5 C6 112.3(3)
C8 C5 C4 113.3(3)
C10 C11 C19 123.2(3)
C12 C11 C10 117.7(3)
C12 C11 C19 119.1(3)
N1 C1 Cu1 117.6(2)
N1 C1 C2 112.3(3)
C2 C1 Cu1 129.9(2)
C2 C7 H7 107.5
C6 C7 C2 109.0(3)
C6 C7 H7 107.5
C9 C7 C2 114.2(3)
C9 C7 H7 107.5
C9 C7 C6 110.8(3)
C5 C6 C7 111.4(3)
C5 C6 H6A 109.4
C5 C6 H6B 109.4
C7 C6 H6A 109.4
C7 C6 H6B 109.4
H6A C6 H6B 108.0
C11 C12 H12 119.1
C13 C12 C11 121.8(3)
C13 C12 H12 119.1
C10 C15 C16 122.6(3)
C14 C15 C10 117.9(3)
C14 C15 C16 119.4(3)
H20A C20 H20B 109.5
H20A C20 H20C 109.5
H20B C20 H20C 109.5
C19 C20 H20A 109.5
C19 C20 H20B 109.5
C19 C20 H20C 109.5
C5 C4 H4A 109.6
C5 C4 H4B 109.6
H4A C4 H4B 108.2
C3 C4 C5 110.1(3)
C3 C4 H4A 109.6
C3 C4 H4B 109.6
C11 C19 C20 111.3(3)
C11 C19 H19 108.1
C11 C19 C21 110.7(3)
C20 C19 H19 108.1
C21 C19 C20 110.3(3)
C21 C19 H19 108.1
C15 C14 H14 119.1
C13 C14 C15 121.8(3)
C13 C14 H14 119.1
C15 C16 H16 107.8
C17 C16 C15 110.0(3)
C17 C16 H16 107.8
C17 C16 C18 111.0(3)
C18 C16 C15 112.1(3)
C18 C16 H16 107.8
C2 C3 H3A 109.4
C2 C3 H3B 109.4
C4 C3 C2 111.0(3)
C4 C3 H3A 109.4
C4 C3 H3B 109.4
H3A C3 H3B 108.0
C19 C21 H21A 109.5
C19 C21 H21B 109.5
C19 C21 H21C 109.5
H21A C21 H21B 109.5
H21A C21 H21C 109.5
H21B C21 H21C 109.5
C2 C22 H22 107.0
C24 C22 C2 113.3(3)
C24 C22 H22 107.0
C23 C22 C2 113.5(3)
C23 C22 H22 107.0
C23 C22 C24 108.7(3)
C12 C13 C14 119.2(3)
C12 C13 H13 120.4
C14 C13 H13 120.4
C5 C8 H8A 109.5
C5 C8 H8B 109.5
C5 C8 H8C 109.5
H8A C8 H8B 109.5
H8A C8 H8C 109.5
H8B C8 H8C 109.5
C22 C24 H24A 109.5
C22 C24 H24B 109.5
C22 C24 H24C 109.5
H24A C24 H24B 109.5
H24A C24 H24C 109.5
H24B C24 H24C 109.5
C16 C17 H17A 109.5
C16 C17 H17B 109.5
C16 C17 H17C 109.5
H17A C17 H17B 109.5
H17A C17 H17C 109.5
H17B C17 H17C 109.5
C16 C18 H18A 109.5
C16 C18 H18B 109.5
C16 C18 H18C 109.5
H18A C18 H18B 109.5
H18A C18 H18C 109.5
H18B C18 H18C 109.5
C22 C23 H23A 109.5
C22 C23 H23B 109.5
C22 C23 H23C 109.5
H23A C23 H23B 109.5
H23A C23 H23C 109.5
H23B C23 H23C 109.5
C7 C9 H9A 109.5
C7 C9 H9B 109.5
C7 C9 H9C 109.5
H9A C9 H9B 109.5
H9A C9 H9C 109.5
H9B C9 H9C 109.5

loop_
_geom_bond_atom_site_label_1
_geom_bond_atom_site_label_2
_geom_bond_distance
Cu1 C1 1.902(3)
Cu1 Br1 2.2351(6)
N1 C10 1.464(4)
N1 C5 1.510(4)
N1 C1 1.310(4)
C2 C1 1.512(5)
C2 C7 1.561(5)
C2 C3 1.555(5)
C2 C22 1.551(5)
C10 C11 1.401(5)
C10 C15 1.402(5)
C5 C6 1.537(5)
C5 C4 1.530(5)
C5 C8 1.513(5)
C11 C12 1.393(5)
C11 C19 1.527(5)
C7 H7 1.0000
C7 C6 1.542(5)
C7 C9 1.521(5)
C6 H6A 0.9900
C6 H6B 0.9900
C12 H12 0.9500
C12 C13 1.378(5)
C15 C14 1.386(5)
C15 C16 1.530(5)
C20 H20A 0.9800
C20 H20B 0.9800
C20 H20C 0.9800
C20 C19 1.532(5)
C4 H4A 0.9900
C4 H4B 0.9900
C4 C3 1.529(5)
C19 H19 1.0000
C19 C21 1.531(5)
C14 H14 0.9500
C14 C13 1.381(5)
C16 H16 1.0000
C16 C17 1.524(5)
C16 C18 1.530(5)
C3 H3A 0.9900
C3 H3B 0.9900
C21 H21A 0.9800
C21 H21B 0.9800
C21 H21C 0.9800
C22 H22 1.0000
C22 C24 1.543(5)
C22 C23 1.533(5)
C13 H13 0.9500
C8 H8A 0.9800
C8 H8B 0.9800
C8 H8C 0.9800
C24 H24A 0.9800
C24 H24B 0.9800
C24 H24C 0.9800
C17 H17A 0.9800
C17 H17B 0.9800
C17 H17C 0.9800
C18 H18A 0.9800
C18 H18B 0.9800
C18 H18C 0.9800
C23 H23A 0.9800
C23 H23B 0.9800
C23 H23C 0.9800
C9 H9A 0.9800
C9 H9B 0.9800
C9 H9C 0.9800
